data_7211295
loop_
_publ_author_name
'Edkins, Robert M.'
'Probert, Michael R.'
'Fucke, Katharina'
'Robertson, Craig M.'
'Howard, Judith A. K.'
'Beeby, Andrew'

_publ_section_title
;
 The formation of peroxide degradation products of photochromic
 triphenylimidazolyl radical-dimers.
;
_journal_issue 20
_journal_name_full 'Physical chemistry chemical physics : PCCP'
_journal_page_first 7848
_journal_page_last 7853
_journal_paper_doi 10.1039/c3cp50757b
_journal_volume 15
_journal_year 2013
_chemical_formula_moiety 'C50 H46 N4 O2'
_chemical_formula_sum 'C50 H46 N4 O2'
_chemical_formula_weight 734.91
_chemical_name_systematic
;
?
;
_space_group_crystal_system monoclinic
_space_group_IT_number 14
_space_group_name_Hall '-P 2ybc'
_space_group_name_H-M_alt 'P 1 21/c 1'
_symmetry_space_group_name_Hall '-P 2ybc'
_symmetry_space_group_name_H-M 'P 1 21/c 1'
_atom_sites_solution_hydrogens geom
_atom_sites_solution_primary direct
_atom_sites_solution_secondary difmap
_audit_creation_date 2012-03-27
_audit_creation_method
;
Olex2 1.1
(compiled Nov 1 2011 20:42:30, GUI svn.r3906)
;
_cell_angle_alpha 90.00
_cell_angle_beta 93.7920(10)
_cell_angle_gamma 90.00
_cell_formula_units_Z 8
_cell_length_a 16.0313(4)
_cell_length_b 30.9627(9)
_cell_length_c 16.5171(5)
_cell_measurement_reflns_used 9740
_cell_measurement_temperature 100
_cell_measurement_theta_max 63.120
_cell_measurement_theta_min 3.038
_cell_volume 8180.7(4)
_computing_cell_refinement 'SAINT v7.68A (Bruker, 2009)'
_computing_data_collection 'Proteum2 (Bruker, 2010)'
_computing_data_reduction 'SAINT v7.68A (Bruker, 2009)'
_computing_molecular_graphics
;
O. V. Dolomanov, L. J. Bourhis, R. J. Gildea, J. A. K. Howard and H. Puschmann,
OLEX2: a complete structure solution, refinement and analysis program.
J. Appl. Cryst. (2009). 42, 339-341.
;
_computing_publication_material
;
O. V. Dolomanov, L. J. Bourhis, R. J. Gildea, J. A. K. Howard and H. Puschmann,
OLEX2: a complete structure solution, refinement and analysis program.
J. Appl. Cryst. (2009). 42, 339-341.
;
_computing_structure_refinement
;
olex2.refine (L.J. Bourhis, O.V. Dolomanov, R.J. Gildea, J.A.K. Howard,
H. Puschmann, in preparation, 2011)
;
_computing_structure_solution
;
XS, G.M. Sheldrick, Acta Cryst.
(2008). A64, 112-122
;
_diffrn_ambient_temperature 100
_diffrn_detector 'CCD area detector'
_diffrn_detector_type 'Bruker Pt 135 CCD area detector'
_diffrn_measured_fraction_theta_full 0.962
_diffrn_measured_fraction_theta_max 0.962
_diffrn_measurement_device 'three-circle diffractometer'
_diffrn_measurement_device_type 'Bruker Pt 135 CCD area detector'
_diffrn_measurement_method '\f and \w scans'
_diffrn_radiation_collimation 'focused optics'
_diffrn_radiation_monochromator 'Bruker Helios multilayer optics'
_diffrn_radiation_probe x-ray
_diffrn_radiation_type CuK\a
_diffrn_radiation_wavelength 1.54188
_diffrn_radiation_xray_symbol K-L~3~
_diffrn_reflns_av_R_equivalents 0.0480
_diffrn_reflns_av_unetI/netI 0.0338
_diffrn_reflns_limit_h_max 18
_diffrn_reflns_limit_h_min -18
_diffrn_reflns_limit_k_max 35
_diffrn_reflns_limit_k_min -35
_diffrn_reflns_limit_l_max 19
_diffrn_reflns_limit_l_min -18
_diffrn_reflns_number 62341
_diffrn_reflns_theta_full 63.30
_diffrn_reflns_theta_max 63.30
_diffrn_reflns_theta_min 2.76
_diffrn_source 'Microstar rotating anode'
_diffrn_source_target Cu
_diffrn_source_type 'rotating anode'
_exptl_absorpt_coefficient_mu 0.570
_exptl_absorpt_correction_T_max 0.7523
_exptl_absorpt_correction_T_min 0.6656
_exptl_absorpt_correction_type multi-scan
_exptl_absorpt_process_details
;
SADABS-2008/1 (Bruker,2008) was used for absorption correction.
R(int) was 0.0947 before and 0.0719 after correction.
The Ratio of minimum to maximum transmission is 0.8848.
The \l/2 correction factor is 0.0015.
;
_exptl_crystal_colour 'clear light colourless'
_exptl_crystal_colour_lustre clear
_exptl_crystal_colour_modifier light
_exptl_crystal_colour_primary colourless
_exptl_crystal_density_diffrn 1.193
_exptl_crystal_density_method 'not measured'
_exptl_crystal_F_000 3120
_exptl_crystal_size_max 0.28
_exptl_crystal_size_mid 0.12
_exptl_crystal_size_min 0.1
_refine_diff_density_max 0.347
_refine_diff_density_min -0.225
_refine_diff_density_rms 0.050
_refine_ls_extinction_method none
_refine_ls_goodness_of_fit_ref 1.076
_refine_ls_hydrogen_treatment constr
_refine_ls_matrix_type full
_refine_ls_number_parameters 1032
_refine_ls_number_reflns 12830
_refine_ls_number_restraints 0
_refine_ls_restrained_S_all 1.076
_refine_ls_R_factor_all 0.0637
_refine_ls_R_factor_gt 0.0577
_refine_ls_shift/su_max 0.001
_refine_ls_shift/su_mean 0.000
_refine_ls_structure_factor_coef Fsqd
_refine_ls_weighting_details 'calc w=1/[\s^2^(Fo^2^)+(0.0795P)^2^+3.8133P] where P=(Fo^2^+2Fc^2^)/3'
_refine_ls_weighting_scheme calc
_refine_ls_wR_factor_gt 0.1604
_refine_ls_wR_factor_ref 0.1659
_reflns_number_gt 11361
_reflns_number_total 12830
_reflns_threshold_expression >2sigma(I)
_cod_data_source_file c3cp50757b.txt
_cod_data_source_block mono_sad_100k
_cod_database_code 7211295

loop_
_space_group_symop_id
_space_group_symop_operation_xyz
1 'x, y, z'
2 '-x, y+1/2, -z+1/2'
3 '-x, -y, -z'
4 'x, -y-1/2, z-1/2'

loop_
_atom_site_label
_atom_site_type_symbol
_atom_site_fract_x
_atom_site_fract_y
_atom_site_fract_z
_atom_site_U_iso_or_equiv
_atom_site_adp_type
_atom_site_occupancy
_atom_site_symmetry_multiplicity
_atom_site_calc_flag
_atom_site_refinement_flags
_atom_site_disorder_assembly
_atom_site_disorder_group
O2A O 0.77371(7) 0.63770(4) 0.23645(7) 0.0307(3) Uani 1 1 d . A .
O2 O 0.27641(7) 0.61196(4) 0.22958(7) 0.0298(3) Uani 1 1 d . . .
O1A O 0.69630(7) 0.61638(4) 0.26138(7) 0.0317(3) Uani 1 1 d . A .
O1 O 0.20002(7) 0.63552(4) 0.25153(7) 0.0304(3) Uani 1 1 d . B .
N3 N 0.20131(9) 0.59113(5) 0.10705(8) 0.0300(3) Uani 1 1 d . . .
N2A N 0.77201(9) 0.59902(5) 0.38516(9) 0.0309(3) Uani 1 1 d . C .
N4 N 0.10917(9) 0.55030(5) 0.17871(9) 0.0328(4) Uani 1 1 d . . .
N1 N 0.36605(10) 0.69809(5) 0.30179(9) 0.0337(4) Uani 1 1 d . B .
N2 N 0.27745(9) 0.65503(4) 0.37344(8) 0.0298(3) Uani 1 1 d . B .
N3A N 0.69983(9) 0.65311(5) 0.11036(8) 0.0309(3) Uani 1 1 d . A .
C44A C 0.67868(12) 0.69967(6) 0.21940(11) 0.0322(4) Uani 1 1 d . A .
N4A N 0.61115(10) 0.70022(5) 0.17294(9) 0.0354(4) Uani 1 1 d . A .
N1A N 0.86173(10) 0.55530(5) 0.31631(9) 0.0354(4) Uani 1 1 d . . .
C8A C 0.84580(11) 0.58315(6) 0.38373(10) 0.0310(4) Uani 1 1 d . . .
C44 C 0.17698(11) 0.55148(5) 0.22463(11) 0.0298(4) Uani 1 1 d . . .
C26A C 0.74488(11) 0.67085(6) 0.18286(10) 0.0308(4) Uani 1 1 d . . .
C45 C 0.18633(11) 0.53174(6) 0.30546(11) 0.0323(4) Uani 1 1 d . . .
C6 C 0.28438(12) 0.71826(6) 0.17842(11) 0.0351(4) Uani 1 1 d . . .
C33A C 0.62706(11) 0.67060(6) 0.10847(10) 0.0317(4) Uani 1 1 d . . .
C27A C 0.8206(2) 0.69522(13) 0.16003(18) 0.0316(6) Uani 0.684(9) 1 d PG A 1
C28A C 0.8834(3) 0.67111(12) 0.1275(3) 0.0512(13) Uani 0.684(9) 1 d PG A 1
H28A H 0.8771 0.6408 0.1210 0.061 Uiso 0.684(9) 1 calc PR A 1
C29A C 0.9554(3) 0.69139(16) 0.1044(3) 0.0682(17) Uani 0.684(9) 1 d PG A 1
H29A H 0.9984 0.6749 0.0821 0.082 Uiso 0.684(9) 1 calc PR A 1
C30A C 0.9647(3) 0.73578(15) 0.1138(2) 0.0607(11) Uani 0.684(9) 1 d PG A 1
H30A H 1.0139 0.7496 0.0980 0.073 Uiso 0.684(9) 1 calc PR A 1
C31A C 0.9018(3) 0.75989(11) 0.1464(3) 0.0501(11) Uani 0.684(9) 1 d PG A 1
H31A H 0.9082 0.7902 0.1529 0.060 Uiso 0.684(9) 1 calc PR A 1
C32A C 0.8298(2) 0.73961(13) 0.1695(3) 0.0370(9) Uani 0.684(9) 1 d PG A 1
H32A H 0.7869 0.7561 0.1917 0.044 Uiso 0.684(9) 1 calc PR A 1
C27 C 0.32265(11) 0.55080(6) 0.16490(10) 0.0304(4) Uani 1 1 d . . .
C9A C 0.91404(11) 0.59185(6) 0.44458(11) 0.0324(4) Uani 1 1 d . . .
C26 C 0.24517(11) 0.57637(6) 0.18261(10) 0.0296(4) Uani 1 1 d . . .
C35 C 0.07029(11) 0.61339(6) -0.01516(11) 0.0357(4) Uani 1 1 d . . .
H35 H 0.1225 0.6276 -0.0183 0.043 Uiso 1 1 calc R . .
C34A C 0.56001(11) 0.66165(6) 0.04616(10) 0.0318(4) Uani 1 1 d . A .
C7A C 0.79285(12) 0.55532(6) 0.27183(11) 0.0323(4) Uani 1 1 d . C .
C45A C 0.68994(12) 0.72355(6) 0.29598(11) 0.0361(4) Uani 1 1 d . . .
C40A C 0.36009(11) 0.63695(6) -0.13891(11) 0.0340(4) Uani 1 1 d . A .
C7 C 0.29726(11) 0.69671(5) 0.25748(11) 0.0305(4) Uani 1 1 d . B .
C9 C 0.41933(11) 0.66361(6) 0.43203(11) 0.0317(4) Uani 1 1 d . B .
C19 C 0.23136(11) 0.67039(5) 0.29959(10) 0.0301(4) Uani 1 1 d . . .
C35A C 0.56710(11) 0.62856(6) -0.00915(11) 0.0321(4) Uani 1 1 d . . .
H35A H 0.6163 0.6114 -0.0069 0.039 Uiso 1 1 calc R A .
C37A C 0.43082(11) 0.64467(6) -0.07361(11) 0.0321(4) Uani 1 1 d . . .
C20 C 0.1494(7) 0.6931(5) 0.3194(6) 0.0318(6) Uani 0.259(13) 1 d PG B 1
C25 C 0.0744(8) 0.6711(4) 0.3252(8) 0.0465(11) Uani 0.259(13) 1 d PG B 1
H25 H 0.0717 0.6409 0.3152 0.056 Uiso 0.259(13) 1 calc PR B 1
C24 C 0.0034(7) 0.6933(5) 0.3458(9) 0.0589(14) Uani 0.259(13) 1 d PG B 1
H24 H -0.0478 0.6783 0.3498 0.071 Uiso 0.259(13) 1 calc PR B 1
C23 C 0.0075(10) 0.7375(5) 0.3605(8) 0.0567(9) Uani 0.259(13) 1 d PG B 1
H23 H -0.0410 0.7527 0.3746 0.068 Uiso 0.259(13) 1 calc PR B 1
C22 C 0.0824(12) 0.7595(4) 0.3547(9) 0.0459(9) Uani 0.259(13) 1 d PG B 1
H22 H 0.0852 0.7897 0.3648 0.055 Uiso 0.259(13) 1 calc PR B 1
C21 C 0.1534(9) 0.7373(5) 0.3342(8) 0.0340(8) Uani 0.259(13) 1 d PG B 1
H21 H 0.2046 0.7523 0.3302 0.041 Uiso 0.259(13) 1 calc PR B 1
C8 C 0.35089(11) 0.67134(5) 0.37074(11) 0.0306(4) Uani 1 1 d . . .
C37 C -0.07207(11) 0.60240(6) -0.07013(11) 0.0322(4) Uani 1 1 d . . .
C13A C 0.96743(12) 0.62525(6) 0.56853(12) 0.0393(5) Uani 1 1 d . . .
H13A H 0.9576 0.6427 0.6143 0.047 Uiso 1 1 calc R . .
C32 C 0.32886(12) 0.50672(6) 0.17925(12) 0.0370(4) Uani 1 1 d . . .
H32 H 0.2840 0.4918 0.2016 0.044 Uiso 1 1 calc R . .
C36 C 0.00568(12) 0.62223(6) -0.07195(11) 0.0373(4) Uani 1 1 d . . .
H36 H 0.0145 0.6425 -0.1137 0.045 Uiso 1 1 calc R . .
C6A C 0.78003(13) 0.53225(6) 0.19474(11) 0.0363(4) Uani 1 1 d . . .
C33 C 0.12707(11) 0.57570(6) 0.10889(10) 0.0303(4) Uani 1 1 d . . .
C34 C 0.05961(11) 0.58395(6) 0.04644(11) 0.0310(4) Uani 1 1 d . . .
C15A C 1.11899(12) 0.61589(6) 0.62519(12) 0.0398(5) Uani 1 1 d . . .
C50 C 0.25757(12) 0.53882(6) 0.35721(11) 0.0374(4) Uani 1 1 d . . .
H50 H 0.3005 0.5574 0.3410 0.045 Uiso 1 1 calc R . .
C19A C 0.72643(11) 0.58231(6) 0.31217(10) 0.0316(4) Uani 1 1 d . . .
C12A C 1.04739(12) 0.60832(6) 0.56095(11) 0.0345(4) Uani 1 1 d . D .
C14A C 0.90245(12) 0.61746(6) 0.51171(12) 0.0389(5) Uani 1 1 d . . .
H14A H 0.8491 0.6298 0.5186 0.047 Uiso 1 1 calc R . .
C15 C 0.62392(12) 0.63752(6) 0.61126(12) 0.0385(4) Uani 1 1 d . . .
C39A C 0.48717(13) 0.68661(7) 0.04087(13) 0.0462(5) Uani 1 1 d . . .
H39A H 0.4807 0.7095 0.0782 0.055 Uiso 1 1 calc R A .
C40 C -0.14359(12) 0.61236(6) -0.13298(11) 0.0358(4) Uani 1 1 d . . .
C38A C 0.42483(13) 0.67809(7) -0.01815(13) 0.0468(5) Uani 1 1 d . A .
H38A H 0.3761 0.6956 -0.0211 0.056 Uiso 1 1 calc R . .
C14 C 0.41078(12) 0.63388(6) 0.49385(12) 0.0362(4) Uani 1 1 d . . .
H14 H 0.3597 0.6186 0.4968 0.043 Uiso 1 1 calc R B .
C5A C 0.70830(14) 0.53825(6) 0.14358(11) 0.0418(5) Uani 1 1 d . . .
H5A H 0.6664 0.5579 0.1584 0.050 Uiso 1 1 calc R . .
C12 C 0.55182(11) 0.64801(6) 0.54918(11) 0.0337(4) Uani 1 1 d . B .
C50A C 0.75843(13) 0.71621(6) 0.35085(12) 0.0416(5) Uani 1 1 d . A .
H50A H 0.7990 0.6951 0.3391 0.050 Uiso 1 1 calc R . .
C36A C 0.50365(11) 0.62023(6) -0.06755(11) 0.0324(4) Uani 1 1 d . A .
H36A H 0.5099 0.5972 -0.1046 0.039 Uiso 1 1 calc R . .
C11 C 0.55912(12) 0.67782(7) 0.48695(13) 0.0456(5) Uani 1 1 d . . .
H11 H 0.6101 0.6933 0.4840 0.055 Uiso 1 1 calc R E .
C31 C 0.40023(13) 0.48446(6) 0.16112(13) 0.0446(5) Uani 1 1 d . . .
H31 H 0.4039 0.4542 0.1707 0.054 Uiso 1 1 calc R . .
C38 C -0.08093(13) 0.57258(7) -0.00854(14) 0.0499(6) Uani 1 1 d . . .
H38 H -0.1329 0.5581 -0.0057 0.060 Uiso 1 1 calc R . .
C5 C 0.21315(13) 0.71068(6) 0.12721(11) 0.0410(5) Uani 1 1 d . . .
H5 H 0.1723 0.6905 0.1423 0.049 Uiso 1 1 calc R . .
C13 C 0.47568(12) 0.62646(6) 0.55083(12) 0.0381(4) Uani 1 1 d . B .
H13 H 0.4684 0.6060 0.5926 0.046 Uiso 1 1 calc R . .
C43A C 0.27517(12) 0.63699(7) -0.10072(13) 0.0456(5) Uani 1 1 d . . .
H43A H 0.2760 0.6156 -0.0569 0.068 Uiso 1 1 calc R A .
H43B H 0.2309 0.6296 -0.1422 0.068 Uiso 1 1 calc R . .
H43C H 0.2645 0.6657 -0.0788 0.068 Uiso 1 1 calc R . .
C30 C 0.46588(13) 0.50582(7) 0.12935(14) 0.0494(5) Uani 1 1 d . . .
H30 H 0.5153 0.4906 0.1180 0.059 Uiso 1 1 calc R . .
C1 C 0.34471(14) 0.74732(6) 0.15471(12) 0.0416(5) Uani 1 1 d . . .
H1 H 0.3941 0.7521 0.1886 0.050 Uiso 1 1 calc R . .
C42A C 0.36154(13) 0.67350(7) -0.20133(13) 0.0445(5) Uani 1 1 d . . .
H42A H 0.3559 0.7013 -0.1740 0.067 Uiso 1 1 calc R A .
H42B H 0.3151 0.6698 -0.2424 0.067 Uiso 1 1 calc R . .
H42C H 0.4146 0.6728 -0.2276 0.067 Uiso 1 1 calc R . .
C39 C -0.01684(13) 0.56331(7) 0.04873(13) 0.0467(5) Uani 1 1 d . . .
H39 H -0.0252 0.5427 0.0899 0.056 Uiso 1 1 calc R . .
C20A C 0.6460(4) 0.5580(3) 0.3323(6) 0.0352(9) Uani 0.663(18) 1 d PG C 1
C25A C 0.5709(5) 0.5801(2) 0.3362(6) 0.0524(17) Uani 0.663(18) 1 d PG C 1
H25A H 0.5683 0.6102 0.3254 0.063 Uiso 0.663(18) 1 calc PR C 1
C24A C 0.4994(5) 0.5581(2) 0.3559(6) 0.0597(19) Uani 0.663(18) 1 d PG C 1
H24A H 0.4481 0.5731 0.3586 0.072 Uiso 0.663(18) 1 calc PR C 1
C23A C 0.5031(5) 0.5140(2) 0.3717(5) 0.0588(18) Uani 0.663(18) 1 d PG C 1
H23A H 0.4543 0.4989 0.3852 0.071 Uiso 0.663(18) 1 calc PR C 1
C22A C 0.5783(6) 0.4919(2) 0.3678(5) 0.0638(15) Uani 0.663(18) 1 d PG C 1
H22A H 0.5808 0.4618 0.3786 0.077 Uiso 0.663(18) 1 calc PR C 1
C21A C 0.6497(5) 0.5139(3) 0.3481(6) 0.0519(11) Uani 0.663(18) 1 d PG C 1
H21A H 0.7011 0.4989 0.3454 0.062 Uiso 0.663(18) 1 calc PR C 1
C28 C 0.38764(12) 0.57200(7) 0.13131(13) 0.0444(5) Uani 1 1 d . . .
H28 H 0.3834 0.6020 0.1199 0.053 Uiso 1 1 calc R . .
C1A C 0.84128(14) 0.50353(6) 0.17179(12) 0.0432(5) Uani 1 1 d . . .
H1A H 0.8909 0.4995 0.2056 0.052 Uiso 1 1 calc R . .
C42 C -0.13986(14) 0.57996(8) -0.20244(13) 0.0540(6) Uani 1 1 d . . .
H42D H -0.0876 0.5839 -0.2292 0.081 Uiso 1 1 calc R . .
H42E H -0.1874 0.5847 -0.2418 0.081 Uiso 1 1 calc R . .
H42F H -0.1421 0.5505 -0.1809 0.081 Uiso 1 1 calc R . .
C2 C 0.33261(17) 0.76918(7) 0.08210(13) 0.0534(6) Uani 1 1 d . . .
H2 H 0.3735 0.7892 0.0664 0.064 Uiso 1 1 calc R . .
C48A C 0.70875(16) 0.77056(7) 0.43924(13) 0.0523(6) Uani 1 1 d . A .
H48A H 0.7154 0.7868 0.4880 0.063 Uiso 1 1 calc R . .
C10 C 0.49454(12) 0.68562(7) 0.42939(12) 0.0430(5) Uani 1 1 d . B .
H10 H 0.5016 0.7062 0.3877 0.052 Uiso 1 1 calc R . .
C46A C 0.63049(14) 0.75437(6) 0.31438(12) 0.0439(5) Uani 1 1 d . A .
H46A H 0.5830 0.7592 0.2779 0.053 Uiso 1 1 calc R . .
C49A C 0.76732(15) 0.73960(7) 0.42244(12) 0.0470(5) Uani 1 1 d . . .
H49A H 0.8137 0.7344 0.4600 0.056 Uiso 1 1 calc R A .
C29 C 0.45911(14) 0.54958(7) 0.11414(15) 0.0545(6) Uani 1 1 d . . .
H29 H 0.5040 0.5645 0.0917 0.065 Uiso 1 1 calc R . .
C10A C 0.99274(13) 0.57455(7) 0.43633(12) 0.0463(5) Uani 1 1 d . D .
H10A H 1.0021 0.5567 0.3910 0.056 Uiso 1 1 calc R . .
C43 C -0.22879(13) 0.60809(8) -0.09614(14) 0.0497(5) Uani 1 1 d . . .
H43D H -0.2383 0.5778 -0.0820 0.075 Uiso 1 1 calc R . .
H43E H -0.2731 0.6177 -0.1358 0.075 Uiso 1 1 calc R . .
H43F H -0.2293 0.6260 -0.0472 0.075 Uiso 1 1 calc R . .
C4 C 0.20225(15) 0.73267(7) 0.05418(12) 0.0478(5) Uani 1 1 d . . .
H4 H 0.1539 0.7275 0.0191 0.057 Uiso 1 1 calc R . .
C2A C 0.82937(16) 0.48095(7) 0.09947(13) 0.0523(6) Uani 1 1 d . . .
H2A H 0.8708 0.4612 0.0842 0.063 Uiso 1 1 calc R . .
C11A C 1.05757(13) 0.58299(8) 0.49327(13) 0.0489(5) Uani 1 1 d . . .
H11A H 1.1111 0.5710 0.4858 0.059 Uiso 1 1 calc R D .
C4A C 0.69784(15) 0.51574(7) 0.07141(12) 0.0486(5) Uani 1 1 d . . .
H4A H 0.6490 0.5201 0.0367 0.058 Uiso 1 1 calc R . .
C46 C 0.12283(12) 0.50512(6) 0.33100(12) 0.0383(4) Uani 1 1 d . . .
H46 H 0.0737 0.5006 0.2968 0.046 Uiso 1 1 calc R . .
C3A C 0.75798(16) 0.48697(7) 0.04957(13) 0.0524(6) Uani 1 1 d . . .
H3A H 0.7502 0.4713 0.0002 0.063 Uiso 1 1 calc R . .
C48 C 0.20310(15) 0.49193(7) 0.45617(13) 0.0487(5) Uani 1 1 d . . .
H48 H 0.2092 0.4778 0.5073 0.058 Uiso 1 1 calc R . .
C41A C 0.36899(13) 0.59384(7) -0.18269(13) 0.0448(5) Uani 1 1 d . . .
H41A H 0.4211 0.5938 -0.2105 0.067 Uiso 1 1 calc R A .
H41B H 0.3215 0.5899 -0.2225 0.067 Uiso 1 1 calc R . .
H41C H 0.3701 0.5702 -0.1431 0.067 Uiso 1 1 calc R . .
C47 C 0.13160(14) 0.48549(7) 0.40597(13) 0.0474(5) Uani 1 1 d . . .
H47 H 0.0883 0.4674 0.4233 0.057 Uiso 1 1 calc R . .
C49 C 0.26541(13) 0.51876(6) 0.43197(12) 0.0425(5) Uani 1 1 d . . .
H49 H 0.3140 0.5235 0.4669 0.051 Uiso 1 1 calc R . .
C3 C 0.26149(16) 0.76216(7) 0.03217(13) 0.0531(6) Uani 1 1 d . . .
H3 H 0.2532 0.7776 -0.0174 0.064 Uiso 1 1 calc R . .
C47A C 0.64045(15) 0.77791(7) 0.38530(13) 0.0525(6) Uani 1 1 d . . .
H47A H 0.6003 0.7992 0.3971 0.063 Uiso 1 1 calc R A .
C41 C -0.13755(14) 0.65810(7) -0.16652(16) 0.0592(6) Uani 1 1 d . . .
H41D H -0.1342 0.6788 -0.1215 0.089 Uiso 1 1 calc R . .
H41E H -0.1872 0.6643 -0.2025 0.089 Uiso 1 1 calc R . .
H41F H -0.0874 0.6606 -0.1971 0.089 Uiso 1 1 calc R . .
C17A C 1.20469(15) 0.61400(10) 0.58905(16) 0.0567(7) Uani 0.898(3) 1 d P D 1
H17A H 1.2145 0.5848 0.5691 0.085 Uiso 0.898(3) 1 calc PR D 1
H17B H 1.2484 0.6215 0.6310 0.085 Uiso 0.898(3) 1 calc PR D 1
H17C H 1.2059 0.6346 0.5440 0.085 Uiso 0.898(3) 1 calc PR D 1
C17 C 0.69100(16) 0.67262(9) 0.61392(18) 0.0550(7) Uani 0.854(3) 1 d P E 1
H17G H 0.7142 0.6749 0.5607 0.083 Uiso 0.854(3) 1 calc PR E 1
H17H H 0.7357 0.6651 0.6549 0.083 Uiso 0.854(3) 1 calc PR E 1
H17I H 0.6662 0.7003 0.6279 0.083 Uiso 0.854(3) 1 calc PR E 1
C16 C 0.66342(15) 0.59515(8) 0.58506(16) 0.0486(6) Uani 0.854(3) 1 d P E 1
H16G H 0.6213 0.5722 0.5832 0.073 Uiso 0.854(3) 1 calc PR E 1
H16H H 0.7097 0.5874 0.6241 0.073 Uiso 0.854(3) 1 calc PR E 1
H16I H 0.6845 0.5988 0.5311 0.073 Uiso 0.854(3) 1 calc PR E 1
C18A C 1.11636(19) 0.58000(12) 0.68846(18) 0.0735(10) Uani 0.898(3) 1 d P D 1
H18A H 1.0638 0.5818 0.7155 0.110 Uiso 0.898(3) 1 calc PR D 1
H18B H 1.1636 0.5833 0.7288 0.110 Uiso 0.898(3) 1 calc PR D 1
H18C H 1.1200 0.5519 0.6617 0.110 Uiso 0.898(3) 1 calc PR D 1
C18 C 0.59248(17) 0.63272(12) 0.69522(15) 0.0610(8) Uani 0.854(3) 1 d P E 1
H18G H 0.5630 0.6591 0.7095 0.091 Uiso 0.854(3) 1 calc PR E 1
H18H H 0.6399 0.6279 0.7347 0.091 Uiso 0.854(3) 1 calc PR E 1
H18I H 0.5542 0.6081 0.6959 0.091 Uiso 0.854(3) 1 calc PR E 1
C16A C 1.11328(18) 0.65999(10) 0.6650(2) 0.0785(11) Uani 0.898(3) 1 d P D 1
H16A H 1.1121 0.6825 0.6232 0.118 Uiso 0.898(3) 1 calc PR D 1
H16B H 1.1620 0.6643 0.7032 0.118 Uiso 0.898(3) 1 calc PR D 1
H16C H 1.0621 0.6616 0.6942 0.118 Uiso 0.898(3) 1 calc PR D 1
C1B C 0.7110(10) 0.6441(6) 0.5834(11) 0.0550(7) Uani 0.146(3) 1 d P E 2
H1BA H 0.7194 0.6253 0.5370 0.083 Uiso 0.146(3) 1 calc PR E 2
H1BB H 0.7523 0.6371 0.6279 0.083 Uiso 0.146(3) 1 calc PR E 2
H1BC H 0.7179 0.6743 0.5674 0.083 Uiso 0.146(3) 1 calc PR E 2
C1C C 0.6246(9) 0.5905(5) 0.6453(10) 0.0486(6) Uani 0.146(3) 1 d P E 2
H1CA H 0.5836 0.5880 0.6864 0.073 Uiso 0.146(3) 1 calc PR E 2
H1CB H 0.6805 0.5837 0.6698 0.073 Uiso 0.146(3) 1 calc PR E 2
H1CC H 0.6104 0.5702 0.6009 0.073 Uiso 0.146(3) 1 calc PR E 2
C1D C 0.6160(10) 0.6697(7) 0.6861(9) 0.0610(8) Uani 0.146(3) 1 d P E 2
H1DA H 0.6309 0.6990 0.6700 0.091 Uiso 0.146(3) 1 calc PR E 2
H1DB H 0.6539 0.6603 0.7317 0.091 Uiso 0.146(3) 1 calc PR E 2
H1DC H 0.5583 0.6694 0.7025 0.091 Uiso 0.146(3) 1 calc PR E 2
C18B C 1.0858(18) 0.6111(12) 0.7055(16) 0.0735(10) Uani 0.102(3) 1 d P D 2
H18D H 1.0533 0.6368 0.7177 0.110 Uiso 0.102(3) 1 calc PR D 2
H18E H 1.1322 0.6077 0.7467 0.110 Uiso 0.102(3) 1 calc PR D 2
H18F H 1.0497 0.5856 0.7057 0.110 Uiso 0.102(3) 1 calc PR D 2
C16B C 1.1596(16) 0.6540(9) 0.5942(18) 0.0785(11) Uani 0.102(3) 1 d P D 2
H16D H 1.1825 0.6470 0.5421 0.118 Uiso 0.102(3) 1 calc PR D 2
H16E H 1.2050 0.6631 0.6330 0.118 Uiso 0.102(3) 1 calc PR D 2
H16F H 1.1188 0.6774 0.5864 0.118 Uiso 0.102(3) 1 calc PR D 2
C17B C 1.1837(13) 0.5776(8) 0.6230(14) 0.0567(7) Uani 0.102(3) 1 d P D 2
H17D H 1.1537 0.5500 0.6227 0.085 Uiso 0.102(3) 1 calc PR D 2
H17E H 1.2229 0.5790 0.6710 0.085 Uiso 0.102(3) 1 calc PR D 2
H17F H 1.2146 0.5799 0.5740 0.085 Uiso 0.102(3) 1 calc PR D 2
C27B C 0.8304(5) 0.6906(3) 0.1608(4) 0.0316(6) Uani 0.316(9) 1 d PG A 2
C28B C 0.9031(6) 0.6663(3) 0.1590(6) 0.0512(13) Uani 0.316(9) 1 d PG A 2
H28B H 0.9025 0.6364 0.1719 0.061 Uiso 0.316(9) 1 calc PR A 2
C29B C 0.9769(5) 0.6858(4) 0.1381(7) 0.0682(17) Uani 0.316(9) 1 d PG A 2
H29B H 1.0266 0.6692 0.1368 0.082 Uiso 0.316(9) 1 calc PR A 2
C30B C 0.9778(6) 0.7295(4) 0.1191(6) 0.0607(11) Uani 0.316(9) 1 d PG A 2
H30B H 1.0282 0.7428 0.1048 0.073 Uiso 0.316(9) 1 calc PR A 2
C31B C 0.9051(8) 0.7538(3) 0.1210(6) 0.0501(11) Uani 0.316(9) 1 d PG A 2
H31B H 0.9057 0.7837 0.1080 0.060 Uiso 0.316(9) 1 calc PR A 2
C32B C 0.8313(6) 0.7343(3) 0.1419(5) 0.0370(9) Uani 0.316(9) 1 d PG A 2
H32B H 0.7816 0.7509 0.1431 0.044 Uiso 0.316(9) 1 calc PR A 2
C20B C 0.6571(8) 0.5552(6) 0.3351(12) 0.0352(9) Uani 0.337(18) 1 d PG C 2
C25B C 0.5844(9) 0.5750(4) 0.3581(10) 0.0524(17) Uani 0.337(18) 1 d PG C 2
H25B H 0.5793 0.6055 0.3562 0.063 Uiso 0.337(18) 1 calc PR C 2
C24B C 0.5192(8) 0.5500(4) 0.3839(9) 0.0597(19) Uani 0.337(18) 1 d PG C 2
H24B H 0.4696 0.5634 0.3996 0.072 Uiso 0.337(18) 1 calc PR C 2
C23B C 0.5267(8) 0.5053(4) 0.3867(8) 0.0588(18) Uani 0.337(18) 1 d PG C 2
H23B H 0.4821 0.4882 0.4044 0.071 Uiso 0.337(18) 1 calc PR C 2
C22B C 0.5993(9) 0.4855(4) 0.3637(11) 0.0638(15) Uani 0.337(18) 1 d PG C 2
H22B H 0.6044 0.4550 0.3656 0.077 Uiso 0.337(18) 1 calc PR C 2
C21B C 0.6645(8) 0.5105(6) 0.3379(13) 0.0519(11) Uani 0.337(18) 1 d PG C 2
H21B H 0.7142 0.4971 0.3222 0.062 Uiso 0.337(18) 1 calc PR C 2
C1E C 0.1560(2) 0.69647(16) 0.32192(18) 0.0318(6) Uani 0.741(13) 1 d PG B 2
C1J C 0.0914(3) 0.67385(12) 0.3547(4) 0.0465(11) Uani 0.741(13) 1 d PG B 2
H1J H 0.0949 0.6434 0.3606 0.056 Uiso 0.741(13) 1 calc PR B 2
C1I C 0.0215(3) 0.69583(14) 0.3787(4) 0.0589(14) Uani 0.741(13) 1 d PG B 2
H1I H -0.0227 0.6804 0.4011 0.071 Uiso 0.741(13) 1 calc PR B 2
C1H C 0.0164(3) 0.74042(14) 0.3700(3) 0.0567(9) Uani 0.741(13) 1 d PG B 2
H1H H -0.0313 0.7554 0.3865 0.068 Uiso 0.741(13) 1 calc PR B 2
C1G C 0.0811(4) 0.76304(11) 0.3373(3) 0.0459(9) Uani 0.741(13) 1 d PG B 2
H1G H 0.0776 0.7935 0.3314 0.055 Uiso 0.741(13) 1 calc PR B 2
C1F C 0.1509(3) 0.74106(16) 0.3132(3) 0.0340(8) Uani 0.741(13) 1 d PG B 2
H1F H 0.1951 0.7565 0.2909 0.041 Uiso 0.741(13) 1 calc PR B 2

loop_
_atom_site_aniso_label
_atom_site_aniso_U_11
_atom_site_aniso_U_22
_atom_site_aniso_U_33
_atom_site_aniso_U_23
_atom_site_aniso_U_13
_atom_site_aniso_U_12
O2A 0.0269(6) 0.0326(6) 0.0327(6) 0.0036(5) 0.0027(5) -0.0051(5)
O2 0.0257(6) 0.0293(6) 0.0344(6) -0.0030(5) 0.0033(5) 0.0046(5)
O1A 0.0275(6) 0.0344(7) 0.0333(6) 0.0034(5) 0.0032(5) -0.0055(5)
O1 0.0258(6) 0.0307(6) 0.0349(7) -0.0024(5) 0.0042(5) 0.0054(5)
N3 0.0311(8) 0.0307(8) 0.0284(8) 0.0003(6) 0.0027(6) 0.0009(6)
N2A 0.0341(8) 0.0316(8) 0.0271(7) 0.0005(6) 0.0021(6) -0.0020(7)
N4 0.0350(8) 0.0310(8) 0.0331(8) 0.0025(6) 0.0057(7) -0.0003(7)
N1 0.0391(9) 0.0301(8) 0.0326(8) -0.0010(6) 0.0078(7) 0.0007(7)
N2 0.0323(8) 0.0278(7) 0.0294(8) 0.0001(6) 0.0026(6) 0.0031(6)
N3A 0.0329(8) 0.0319(8) 0.0278(8) 0.0003(6) 0.0020(6) -0.0014(7)
C44A 0.0391(10) 0.0286(9) 0.0294(9) 0.0034(7) 0.0059(8) -0.0019(8)
N4A 0.0394(9) 0.0354(8) 0.0315(8) -0.0016(7) 0.0038(7) 0.0029(7)
N1A 0.0441(9) 0.0324(8) 0.0300(8) 0.0007(7) 0.0047(7) 0.0007(7)
C8A 0.0387(10) 0.0279(9) 0.0266(9) 0.0031(7) 0.0045(8) -0.0032(8)
C44 0.0327(10) 0.0266(9) 0.0307(9) -0.0022(7) 0.0059(8) 0.0024(7)
C26A 0.0363(10) 0.0298(9) 0.0263(9) 0.0020(7) 0.0009(8) -0.0024(8)
C45 0.0374(10) 0.0283(9) 0.0317(9) 0.0006(8) 0.0067(8) 0.0043(8)
C6 0.0477(11) 0.0275(9) 0.0314(10) -0.0002(8) 0.0120(9) 0.0069(8)
C33A 0.0358(10) 0.0317(9) 0.0278(9) 0.0027(7) 0.0041(8) -0.0015(8)
C27A 0.0331(13) 0.0353(14) 0.0263(9) -0.0010(8) 0.0019(9) -0.0020(11)
C28A 0.051(3) 0.0439(16) 0.061(3) -0.019(2) 0.025(2) -0.0082(16)
C29A 0.056(3) 0.062(2) 0.091(4) -0.029(3) 0.044(3) -0.0137(19)
C30A 0.053(2) 0.067(2) 0.0653(17) -0.0089(15) 0.0285(15) -0.0218(19)
C31A 0.0578(15) 0.0432(17) 0.051(3) 0.0010(17) 0.016(2) -0.0137(14)
C32A 0.0428(12) 0.0366(15) 0.032(3) 0.0024(18) 0.0079(18) -0.0014(11)
C27 0.0327(9) 0.0326(9) 0.0259(9) 0.0002(7) 0.0021(7) 0.0019(8)
C9A 0.0367(10) 0.0307(9) 0.0299(9) 0.0032(8) 0.0034(8) -0.0013(8)
C26 0.0322(9) 0.0277(9) 0.0288(9) -0.0015(7) 0.0017(8) 0.0002(7)
C35 0.0286(9) 0.0422(11) 0.0368(10) 0.0055(8) 0.0049(8) -0.0040(8)
C34A 0.0327(10) 0.0336(10) 0.0296(9) 0.0028(8) 0.0045(8) -0.0011(8)
C7A 0.0413(11) 0.0277(9) 0.0282(9) 0.0032(7) 0.0039(8) -0.0039(8)
C45A 0.0468(11) 0.0302(9) 0.0320(10) -0.0004(8) 0.0071(9) -0.0037(8)
C40A 0.0302(9) 0.0359(10) 0.0358(10) 0.0019(8) 0.0018(8) 0.0007(8)
C7 0.0369(10) 0.0253(9) 0.0301(9) -0.0032(7) 0.0072(8) 0.0033(8)
C9 0.0322(9) 0.0304(9) 0.0327(9) -0.0045(8) 0.0044(8) 0.0023(8)
C19 0.0335(9) 0.0277(9) 0.0292(9) -0.0006(7) 0.0032(8) 0.0036(8)
C35A 0.0291(9) 0.0319(9) 0.0354(10) 0.0021(8) 0.0026(8) 0.0033(8)
C37A 0.0313(9) 0.0323(9) 0.0330(9) 0.0051(8) 0.0050(8) 0.0000(8)
C20 0.0351(12) 0.0323(13) 0.0285(9) 0.0025(8) 0.0050(8) 0.0043(10)
C25 0.050(2) 0.0382(13) 0.054(3) 0.0113(18) 0.023(2) 0.0063(13)
C24 0.053(2) 0.0535(16) 0.075(4) 0.019(2) 0.035(2) 0.0116(16)
C23 0.0518(18) 0.0583(16) 0.0631(19) 0.0112(14) 0.0262(15) 0.0245(14)
C22 0.0571(14) 0.0386(13) 0.043(3) 0.0069(13) 0.0124(18) 0.0182(12)
C21 0.0401(11) 0.0348(14) 0.027(2) 0.0032(16) 0.0044(16) 0.0056(10)
C8 0.0339(10) 0.0272(9) 0.0313(9) -0.0026(7) 0.0062(8) 0.0028(8)
C37 0.0314(10) 0.0310(9) 0.0346(10) -0.0029(8) 0.0036(8) 0.0003(8)
C13A 0.0415(11) 0.0367(10) 0.0388(10) -0.0084(8) -0.0028(9) 0.0037(9)
C32 0.0347(10) 0.0326(10) 0.0446(11) -0.0030(8) 0.0096(9) -0.0015(8)
C36 0.0359(10) 0.0414(11) 0.0351(10) 0.0081(8) 0.0051(8) -0.0015(9)
C6A 0.0513(12) 0.0280(9) 0.0303(9) 0.0000(8) 0.0073(9) -0.0073(8)
C33 0.0323(10) 0.0293(9) 0.0299(9) -0.0016(7) 0.0055(8) 0.0018(8)
C34 0.0309(9) 0.0305(9) 0.0318(9) -0.0021(8) 0.0045(8) 0.0021(7)
C15A 0.0362(10) 0.0434(11) 0.0395(11) -0.0007(9) 0.0000(9) -0.0021(9)
C50 0.0415(11) 0.0356(10) 0.0354(10) 0.0018(8) 0.0041(9) 0.0009(8)
C19A 0.0384(10) 0.0310(9) 0.0251(9) 0.0012(7) 0.0007(8) -0.0042(8)
C12A 0.0345(10) 0.0349(10) 0.0342(10) 0.0048(8) 0.0034(8) -0.0023(8)
C14A 0.0380(10) 0.0355(10) 0.0426(11) -0.0064(9) -0.0020(9) 0.0060(8)
C15 0.0295(10) 0.0455(11) 0.0403(11) -0.0004(9) -0.0005(8) -0.0008(8)
C39A 0.0412(11) 0.0528(12) 0.0439(11) -0.0151(10) -0.0013(9) 0.0111(10)
C40 0.0330(10) 0.0368(10) 0.0373(10) 0.0008(8) 0.0008(8) -0.0022(8)
C38A 0.0351(11) 0.0535(13) 0.0511(12) -0.0122(10) -0.0033(9) 0.0133(10)
C14 0.0314(10) 0.0337(10) 0.0431(11) 0.0033(8) 0.0005(8) -0.0037(8)
C5A 0.0544(12) 0.0360(10) 0.0345(10) -0.0020(8) 0.0009(9) -0.0072(9)
C12 0.0304(9) 0.0336(10) 0.0372(10) -0.0059(8) 0.0020(8) 0.0025(8)
C50A 0.0529(12) 0.0362(10) 0.0357(10) -0.0031(8) 0.0025(9) -0.0025(9)
C36A 0.0332(10) 0.0305(9) 0.0335(9) -0.0022(8) 0.0034(8) 0.0014(8)
C11 0.0320(10) 0.0577(13) 0.0471(12) 0.0057(10) 0.0021(9) -0.0112(9)
C31 0.0442(11) 0.0326(10) 0.0586(13) 0.0019(9) 0.0149(10) 0.0070(9)
C38 0.0348(11) 0.0531(13) 0.0606(14) 0.0192(11) -0.0052(10) -0.0143(10)
C5 0.0492(12) 0.0398(11) 0.0344(10) 0.0039(9) 0.0050(9) 0.0038(9)
C13 0.0383(11) 0.0334(10) 0.0419(11) 0.0051(8) -0.0016(9) -0.0015(8)
C43A 0.0334(11) 0.0546(13) 0.0488(12) 0.0002(10) 0.0027(9) -0.0022(9)
C30 0.0444(12) 0.0465(12) 0.0595(13) 0.0054(10) 0.0200(11) 0.0133(10)
C1 0.0562(13) 0.0322(10) 0.0381(11) -0.0018(8) 0.0156(10) 0.0006(9)
C42A 0.0422(11) 0.0470(12) 0.0436(11) 0.0062(9) -0.0024(9) 0.0002(9)
C39 0.0390(11) 0.0502(12) 0.0505(12) 0.0194(10) -0.0019(10) -0.0101(10)
C20A 0.0389(19) 0.0415(15) 0.0252(11) -0.0029(10) 0.0022(15) -0.0098(16)
C25A 0.050(3) 0.0453(19) 0.065(5) -0.018(2) 0.027(3) -0.0100(17)
C24A 0.043(3) 0.062(3) 0.077(5) -0.023(3) 0.027(3) -0.010(2)
C23A 0.051(4) 0.072(3) 0.055(3) -0.007(2) 0.019(3) -0.030(3)
C22A 0.050(4) 0.059(2) 0.083(2) 0.021(2) 0.011(3) -0.021(2)
C21A 0.042(3) 0.0512(19) 0.063(3) 0.0206(19) 0.0046(19) -0.0109(19)
C28 0.0440(12) 0.0374(11) 0.0538(12) 0.0110(9) 0.0173(10) 0.0041(9)
C1A 0.0586(13) 0.0347(10) 0.0375(11) 0.0007(9) 0.0115(10) -0.0027(9)
C42 0.0502(13) 0.0674(15) 0.0436(12) -0.0075(11) -0.0024(10) 0.0030(11)
C2 0.0826(17) 0.0383(11) 0.0424(12) 0.0042(10) 0.0267(12) 0.0002(11)
C48A 0.0723(16) 0.0462(12) 0.0400(12) -0.0136(10) 0.0148(11) -0.0116(11)
C10 0.0378(11) 0.0509(12) 0.0405(11) 0.0091(9) 0.0043(9) -0.0068(9)
C46A 0.0520(12) 0.0391(11) 0.0412(11) -0.0039(9) 0.0082(10) 0.0027(9)
C49A 0.0616(14) 0.0454(12) 0.0337(10) -0.0024(9) 0.0012(10) -0.0118(11)
C29 0.0451(12) 0.0484(12) 0.0735(16) 0.0151(11) 0.0300(12) 0.0053(10)
C10A 0.0396(11) 0.0643(14) 0.0354(10) -0.0116(10) 0.0038(9) 0.0056(10)
C43 0.0374(11) 0.0620(14) 0.0495(12) 0.0015(11) 0.0012(10) 0.0003(10)
C4 0.0603(14) 0.0494(12) 0.0339(10) 0.0029(9) 0.0038(10) 0.0139(11)
C2A 0.0782(16) 0.0360(11) 0.0455(12) -0.0069(10) 0.0253(12) -0.0054(11)
C11A 0.0328(11) 0.0686(15) 0.0453(12) -0.0117(11) 0.0032(9) 0.0079(10)
C4A 0.0702(15) 0.0426(12) 0.0328(10) -0.0022(9) 0.0027(10) -0.0165(11)
C46 0.0416(11) 0.0360(10) 0.0377(10) 0.0018(8) 0.0063(9) -0.0015(9)
C3A 0.0825(17) 0.0441(12) 0.0319(11) -0.0065(9) 0.0140(11) -0.0224(12)
C48 0.0657(14) 0.0445(12) 0.0364(11) 0.0127(9) 0.0068(10) 0.0019(11)
C41A 0.0368(11) 0.0465(12) 0.0496(12) -0.0067(10) -0.0073(9) 0.0005(9)
C47 0.0574(13) 0.0419(11) 0.0440(12) 0.0094(9) 0.0118(10) -0.0049(10)
C49 0.0482(12) 0.0423(11) 0.0364(11) 0.0029(9) -0.0022(9) 0.0060(9)
C3 0.0827(17) 0.0442(12) 0.0342(11) 0.0103(9) 0.0175(12) 0.0156(12)
C47A 0.0647(15) 0.0465(12) 0.0476(13) -0.0132(10) 0.0132(11) 0.0025(11)
C41 0.0441(12) 0.0534(14) 0.0781(17) 0.0197(12) -0.0115(12) -0.0019(11)
C17A 0.0378(13) 0.0783(19) 0.0536(15) -0.0095(14) -0.0012(11) -0.0087(13)
C17 0.0410(14) 0.0522(16) 0.0690(18) 0.0062(14) -0.0182(13) -0.0090(12)
C16 0.0388(13) 0.0505(14) 0.0551(15) 0.0018(12) -0.0077(11) 0.0076(11)
C18A 0.0582(18) 0.099(2) 0.0596(17) 0.0337(18) -0.0253(14) -0.0264(17)
C18 0.0391(14) 0.106(2) 0.0371(13) -0.0010(15) -0.0044(11) -0.0030(15)
C16A 0.0482(16) 0.082(2) 0.101(2) -0.0504(19) -0.0291(16) 0.0130(15)
C1B 0.0410(14) 0.0522(16) 0.0690(18) 0.0062(14) -0.0182(13) -0.0090(12)
C1C 0.0388(13) 0.0505(14) 0.0551(15) 0.0018(12) -0.0077(11) 0.0076(11)
C1D 0.0391(14) 0.106(2) 0.0371(13) -0.0010(15) -0.0044(11) -0.0030(15)
C18B 0.0582(18) 0.099(2) 0.0596(17) 0.0337(18) -0.0253(14) -0.0264(17)
C16B 0.0482(16) 0.082(2) 0.101(2) -0.0504(19) -0.0291(16) 0.0130(15)
C17B 0.0378(13) 0.0783(19) 0.0536(15) -0.0095(14) -0.0012(11) -0.0087(13)
C27B 0.0331(13) 0.0353(14) 0.0263(9) -0.0010(8) 0.0019(9) -0.0020(11)
C28B 0.051(3) 0.0439(16) 0.061(3) -0.019(2) 0.025(2) -0.0082(16)
C29B 0.056(3) 0.062(2) 0.091(4) -0.029(3) 0.044(3) -0.0137(19)
C30B 0.053(2) 0.067(2) 0.0653(17) -0.0089(15) 0.0285(15) -0.0218(19)
C31B 0.0578(15) 0.0432(17) 0.051(3) 0.0010(17) 0.016(2) -0.0137(14)
C32B 0.0428(12) 0.0366(15) 0.032(3) 0.0024(18) 0.0079(18) -0.0014(11)
C20B 0.0389(19) 0.0415(15) 0.0252(11) -0.0029(10) 0.0022(15) -0.0098(16)
C25B 0.050(3) 0.0453(19) 0.065(5) -0.018(2) 0.027(3) -0.0100(17)
C24B 0.043(3) 0.062(3) 0.077(5) -0.023(3) 0.027(3) -0.010(2)
C23B 0.051(4) 0.072(3) 0.055(3) -0.007(2) 0.019(3) -0.030(3)
C22B 0.050(4) 0.059(2) 0.083(2) 0.021(2) 0.011(3) -0.021(2)
C21B 0.042(3) 0.0512(19) 0.063(3) 0.0206(19) 0.0046(19) -0.0109(19)
C1E 0.0351(12) 0.0323(13) 0.0285(9) 0.0025(8) 0.0050(8) 0.0043(10)
C1J 0.050(2) 0.0382(13) 0.054(3) 0.0113(18) 0.023(2) 0.0063(13)
C1I 0.053(2) 0.0535(16) 0.075(4) 0.019(2) 0.035(2) 0.0116(16)
C1H 0.0518(18) 0.0583(16) 0.0631(19) 0.0112(14) 0.0262(15) 0.0245(14)
C1G 0.0571(14) 0.0386(13) 0.043(3) 0.0069(13) 0.0124(18) 0.0182(12)
C1F 0.0401(11) 0.0348(14) 0.027(2) 0.0032(16) 0.0044(16) 0.0056(10)

loop_
_atom_type_symbol
_atom_type_description
_atom_type_scat_dispersion_real
_atom_type_scat_dispersion_imag
_atom_type_scat_source
C C 0.0181 0.0091 'International Tables Vol C Tables 4.2.6.8 and 6.1.1.4'
H H 0.0000 0.0000 'International Tables Vol C Tables 4.2.6.8 and 6.1.1.4'
N N 0.0311 0.0180 'International Tables Vol C Tables 4.2.6.8 and 6.1.1.4'
O O 0.0492 0.0322 'International Tables Vol C Tables 4.2.6.8 and 6.1.1.4'

loop_
_geom_angle_atom_site_label_1
_geom_angle_atom_site_label_2
_geom_angle_atom_site_label_3
_geom_angle
C26A O2A O1A 104.56(11)
C26 O2 O1 104.30(11)
C19A O1A O2A 103.71(11)
C19 O1 O2 104.09(11)
C33 N3 C26 104.90(14)
C8A N2A C19A 105.10(14)
C44 N4 C33 104.58(14)
C7 N1 C8 104.35(15)
C8 N2 C19 104.87(14)
C33A N3A C26A 105.05(14)
N4A C44A C26A 110.41(15)
N4A C44A C45A 124.01(17)
C45A C44A C26A 125.58(16)
C44A N4A C33A 104.45(15)
C7A N1A C8A 104.56(15)
N2A C8A N1A 116.96(16)
N2A C8A C9A 124.49(16)
N1A C8A C9A 118.55(16)
N4 C44 C45 123.86(16)
N4 C44 C26 110.27(15)
C45 C44 C26 125.87(16)
O2A C26A N3A 111.29(14)
O2A C26A C44A 112.38(13)
O2A C26A C27A 106.65(19)
O2A C26A C27B 100.0(4)
N3A C26A C44A 102.87(14)
N3A C26A C27A 110.31(17)
N3A C26A C27B 110.4(3)
C44A C26A C27B 120.1(4)
C27A C26A C44A 113.4(2)
C27A C26A C27B 7.5(5)
C50 C45 C44 121.42(16)
C46 C45 C44 119.22(17)
C46 C45 C50 119.36(17)
C5 C6 C7 121.59(17)
C5 C6 C1 119.53(18)
C1 C6 C7 118.88(18)
N3A C33A N4A 117.08(16)
N3A C33A C34A 124.08(16)
N4A C33A C34A 118.83(16)
C28A C27A C26A 116.5(3)
C28A C27A C32A 120.0
C32A C27A C26A 123.5(3)
C27A C28A H28A 120.0
C29A C28A C27A 120.0
C29A C28A H28A 120.0
C28A C29A H29A 120.0
C30A C29A C28A 120.0
C30A C29A H29A 120.0
C29A C30A H30A 120.0
C29A C30A C31A 120.0
C31A C30A H30A 120.0
C30A C31A H31A 120.0
C32A C31A C30A 120.0
C32A C31A H31A 120.0
C27A C32A H32A 120.0
C31A C32A C27A 120.0
C31A C32A H32A 120.0
C32 C27 C26 122.03(16)
C28 C27 C26 118.64(16)
C28 C27 C32 119.30(17)
C14A C9A C8A 121.47(17)
C14A C9A C10A 118.11(17)
C10A C9A C8A 120.42(17)
O2 C26 N3 110.83(13)
O2 C26 C44 112.18(13)
O2 C26 C27 104.27(13)
N3 C26 C44 103.01(14)
N3 C26 C27 110.57(14)
C27 C26 C44 116.13(14)
C36 C35 H35 119.8
C36 C35 C34 120.45(17)
C34 C35 H35 119.8
C35A C34A C33A 121.07(16)
C35A C34A C39A 118.24(17)
C39A C34A C33A 120.69(17)
N1A C7A C6A 124.29(17)
N1A C7A C19A 110.21(15)
C6A C7A C19A 125.48(16)
C50A C45A C44A 121.66(17)
C50A C45A C46A 119.28(18)
C46A C45A C44A 119.06(18)
C37A C40A C43A 110.20(15)
C37A C40A C42A 108.37(15)
C42A C40A C43A 109.19(16)
C41A C40A C37A 112.43(15)
C41A C40A C43A 107.91(16)
C41A C40A C42A 108.69(16)
N1 C7 C6 123.84(17)
N1 C7 C19 110.49(15)
C6 C7 C19 125.66(16)
C14 C9 C8 120.77(16)
C14 C9 C10 118.47(17)
C10 C9 C8 120.75(17)
O1 C19 N2 111.18(13)
O1 C19 C7 112.37(13)
O1 C19 C20 101.0(6)
O1 C19 C1E 106.5(2)
N2 C19 C7 103.03(14)
N2 C19 C20 111.2(4)
N2 C19 C1E 109.64(16)
C7 C19 C20 118.3(6)
C1E C19 C7 114.2(2)
C1E C19 C20 5.6(7)
C34A C35A H35A 119.6
C36A C35A C34A 120.78(16)
C36A C35A H35A 119.6
C38A C37A C40A 120.03(16)
C36A C37A C40A 123.03(16)
C36A C37A C38A 116.91(17)
C25 C20 C19 122.9(10)
C25 C20 C21 120.0
C21 C20 C19 117.1(10)
C20 C25 H25 120.0
C20 C25 C24 120.0
C24 C25 H25 120.0
C25 C24 H24 120.0
C23 C24 C25 120.0
C23 C24 H24 120.0
C24 C23 H23 120.0
C24 C23 C22 120.0
C22 C23 H23 120.0
C23 C22 H22 120.0
C21 C22 C23 120.0
C21 C22 H22 120.0
C20 C21 H21 120.0
C22 C21 C20 120.0
C22 C21 H21 120.0
N1 C8 C9 118.87(15)
N2 C8 N1 117.14(16)
N2 C8 C9 123.98(16)
C36 C37 C40 121.99(16)
C38 C37 C36 116.39(17)
C38 C37 C40 121.61(16)
C12A C13A H13A 119.0
C14A C13A H13A 119.0
C14A C13A C12A 122.03(18)
C27 C32 H32 119.9
C31 C32 C27 120.23(17)
C31 C32 H32 119.9
C35 C36 C37 122.12(17)
C35 C36 H36 118.9
C37 C36 H36 118.9
C5A C6A C7A 121.70(18)
C5A C6A C1A 119.17(18)
C1A C6A C7A 119.12(18)
N3 C33 N4 117.12(16)
N3 C33 C34 124.03(16)
N4 C33 C34 118.80(15)
C35 C34 C33 120.67(16)
C35 C34 C39 118.45(17)
C39 C34 C33 120.86(16)
C12A C15A C17A 111.99(17)
C12A C15A C17B 109.5(8)
C17A C15A C17B 49.9(9)
C18A C15A C12A 108.05(17)
C18A C15A C17A 107.7(2)
C18A C15A C17B 61.1(9)
C16A C15A C12A 111.94(18)
C16A C15A C17A 106.5(2)
C16A C15A C18A 110.6(2)
C16A C15A C17B 138.0(8)
C18B C15A C12A 108.1(10)
C18B C15A C17A 137.3(11)
C18B C15A C18A 44.0(14)
C18B C15A C16A 70.4(14)
C18B C15A C17B 102.9(16)
C16B C15A C12A 102.3(10)
C16B C15A C17A 57.4(10)
C16B C15A C18A 149.6(10)
C16B C15A C16A 57.8(11)
C16B C15A C18B 126.6(17)
C16B C15A C17B 106.9(13)
C45 C50 H50 120.0
C49 C50 C45 119.92(18)
C49 C50 H50 120.0
O1A C19A N2A 110.98(14)
O1A C19A C7A 111.56(14)
O1A C19A C20A 103.5(4)
O1A C19A C20B 110.2(7)
N2A C19A C7A 103.10(14)
N2A C19A C20A 111.9(4)
C7A C19A C20A 116.0(4)
C20B C19A N2A 109.6(8)
C20B C19A C7A 111.1(8)
C20B C19A C20A 6.9(10)
C13A C12A C15A 122.09(17)
C11A C12A C13A 116.26(17)
C11A C12A C15A 121.62(17)
C9A C14A H14A 119.7
C13A C14A C9A 120.68(18)
C13A C14A H14A 119.7
C12 C15 C16 107.51(17)
C12 C15 C1C 115.3(6)
C12 C15 C1D 106.9(6)
C17 C15 C12 111.59(17)
C17 C15 C16 108.30(19)
C17 C15 C1C 131.7(6)
C17 C15 C1D 68.1(7)
C16 C15 C1C 46.3(6)
C16 C15 C1D 143.8(7)
C18 C15 C12 110.65(17)
C18 C15 C17 108.7(2)
C18 C15 C16 110.1(2)
C18 C15 C1C 64.8(6)
C18 C15 C1D 45.9(7)
C1B C15 C12 116.1(6)
C1B C15 C17 41.4(7)
C1B C15 C16 67.8(7)
C1B C15 C18 131.4(7)
C1B C15 C1C 104.5(9)
C1B C15 C1D 105.8(9)
C1C C15 C1D 107.6(9)
C34A C39A H39A 119.9
C38A C39A C34A 120.23(18)
C38A C39A H39A 119.9
C37 C40 C42 108.23(16)
C37 C40 C43 111.14(16)
C37 C40 C41 111.81(16)
C42 C40 C43 108.69(17)
C41 C40 C42 109.28(18)
C41 C40 C43 107.63(17)
C37A C38A H38A 118.9
C39A C38A C37A 122.11(18)
C39A C38A H38A 118.9
C9 C14 H14 119.8
C13 C14 C9 120.48(17)
C13 C14 H14 119.8
C6A C5A H5A 119.9
C4A C5A C6A 120.3(2)
C4A C5A H5A 119.9
C11 C12 C15 122.65(17)
C11 C12 C13 116.66(17)
C13 C12 C15 120.65(17)
C45A C50A H50A 120.0
C49A C50A C45A 120.1(2)
C49A C50A H50A 120.0
C35A C36A C37A 121.73(17)
C35A C36A H36A 119.1
C37A C36A H36A 119.1
C12 C11 H11 119.0
C10 C11 C12 121.93(18)
C10 C11 H11 119.0
C32 C31 H31 119.8
C30 C31 C32 120.44(18)
C30 C31 H31 119.8
C37 C38 H38 118.9
C39 C38 C37 122.22(18)
C39 C38 H38 118.9
C6 C5 H5 120.1
C4 C5 C6 119.7(2)
C4 C5 H5 120.1
C14 C13 C12 122.05(18)
C14 C13 H13 119.0
C12 C13 H13 119.0
C40A C43A H43A 109.5
C40A C43A H43B 109.5
C40A C43A H43C 109.5
H43A C43A H43B 109.5
H43A C43A H43C 109.5
H43B C43A H43C 109.5
C31 C30 H30 120.4
C31 C30 C29 119.22(18)
C29 C30 H30 120.4
C6 C1 H1 120.0
C2 C1 C6 120.0(2)
C2 C1 H1 120.0
C40A C42A H42A 109.5
C40A C42A H42B 109.5
C40A C42A H42C 109.5
H42A C42A H42B 109.5
H42A C42A H42C 109.5
H42B C42A H42C 109.5
C34 C39 H39 119.8
C38 C39 C34 120.36(18)
C38 C39 H39 119.8
C25A C20A C19A 120.5(5)
C25A C20A C21A 120.0
C21A C20A C19A 119.5(5)
C20A C25A H25A 120.0
C20A C25A C24A 120.0
C24A C25A H25A 120.0
C25A C24A H24A 120.0
C25A C24A C23A 120.0
C23A C24A H24A 120.0
C24A C23A H23A 120.0
C22A C23A C24A 120.0
C22A C23A H23A 120.0
C23A C22A H22A 120.0
C21A C22A C23A 120.0
C21A C22A H22A 120.0
C20A C21A H21A 120.0
C22A C21A C20A 120.0
C22A C21A H21A 120.0
C27 C28 H28 120.0
C27 C28 C29 120.09(18)
C29 C28 H28 120.0
C6A C1A H1A 120.1
C2A C1A C6A 119.7(2)
C2A C1A H1A 120.1
C40 C42 H42D 109.5
C40 C42 H42E 109.5
C40 C42 H42F 109.5
H42D C42 H42E 109.5
H42D C42 H42F 109.5
H42E C42 H42F 109.5
C1 C2 H2 119.8
C3 C2 C1 120.4(2)
C3 C2 H2 119.8
C49A C48A H48A 119.9
C49A C48A C47A 120.24(19)
C47A C48A H48A 119.9
C9 C10 H10 119.8
C11 C10 C9 120.41(18)
C11 C10 H10 119.8
C45A C46A H46A 119.9
C47A C46A C45A 120.2(2)
C47A C46A H46A 119.9
C50A C49A H49A 120.0
C48A C49A C50A 120.0(2)
C48A C49A H49A 120.0
C30 C29 C28 120.70(19)
C30 C29 H29 119.6
C28 C29 H29 119.6
C9A C10A H10A 119.7
C11A C10A C9A 120.63(18)
C11A C10A H10A 119.7
C40 C43 H43D 109.5
C40 C43 H43E 109.5
C40 C43 H43F 109.5
H43D C43 H43E 109.5
H43D C43 H43F 109.5
H43E C43 H43F 109.5
C5 C4 H4 119.9
C3 C4 C5 120.2(2)
C3 C4 H4 119.9
C1A C2A H2A 119.7
C3A C2A C1A 120.6(2)
C3A C2A H2A 119.7
C12A C11A H11A 118.9
C10A C11A C12A 122.29(19)
C10A C11A H11A 118.9
C5A C4A H4A 119.8
C3A C4A C5A 120.3(2)
C3A C4A H4A 119.8
C45 C46 H46 120.0
C47 C46 C45 119.90(19)
C47 C46 H46 120.0
C2A C3A C4A 119.90(19)
C2A C3A H3A 120.0
C4A C3A H3A 120.0
C47 C48 H48 120.0
C49 C48 H48 120.0
C49 C48 C47 120.02(18)
C40A C41A H41A 109.5
C40A C41A H41B 109.5
C40A C41A H41C 109.5
H41A C41A H41B 109.5
H41A C41A H41C 109.5
H41B C41A H41C 109.5
C46 C47 C48 120.41(19)
C46 C47 H47 119.8
C48 C47 H47 119.8
C50 C49 H49 119.8
C48 C49 C50 120.37(19)
C48 C49 H49 119.8
C2 C3 C4 120.10(19)
C2 C3 H3 119.9
C4 C3 H3 119.9
C48A C47A H47A 119.9
C46A C47A C48A 120.1(2)
C46A C47A H47A 119.9
C40 C41 H41D 109.5
C40 C41 H41E 109.5
C40 C41 H41F 109.5
H41D C41 H41E 109.5
H41D C41 H41F 109.5
H41E C41 H41F 109.5
C15A C17A H17A 109.5
C15A C17A H17B 109.5
C15A C17A H17C 109.5
C15 C17 H17G 109.5
C15 C17 H17H 109.5
C15 C17 H17I 109.5
C15 C16 H16G 109.5
C15 C16 H16H 109.5
C15 C16 H16I 109.5
C15A C18A H18A 109.5
C15A C18A H18B 109.5
C15A C18A H18C 109.5
C15 C18 H18G 109.5
C15 C18 H18H 109.5
C15 C18 H18I 109.5
C15A C16A H16A 109.5
C15A C16A H16B 109.5
C15A C16A H16C 109.5
C15 C1B H1BA 109.5
C15 C1B H1BB 109.5
C15 C1B H1BC 109.5
H1BA C1B H1BB 109.5
H1BA C1B H1BC 109.5
H1BB C1B H1BC 109.5
C15 C1C H1CA 109.5
C15 C1C H1CB 109.5
C15 C1C H1CC 109.5
H1CA C1C H1CB 109.5
H1CA C1C H1CC 109.5
H1CB C1C H1CC 109.5
C15 C1D H1DA 109.5
C15 C1D H1DB 109.5
C15 C1D H1DC 109.5
H1DA C1D H1DB 109.5
H1DA C1D H1DC 109.5
H1DB C1D H1DC 109.5
C15A C18B H18D 109.5
C15A C18B H18E 109.5
C15A C18B H18F 109.5
H18D C18B H18E 109.5
H18D C18B H18F 109.5
H18E C18B H18F 109.5
C15A C16B H16D 109.5
C15A C16B H16E 109.5
C15A C16B H16F 109.5
H16D C16B H16E 109.5
H16D C16B H16F 109.5
H16E C16B H16F 109.5
C15A C17B H17D 109.5
C15A C17B H17E 109.5
C15A C17B H17F 109.5
H17D C17B H17E 109.5
H17D C17B H17F 109.5
H17E C17B H17F 109.5
C28B C27B C26A 122.9(6)
C28B C27B C32B 120.0
C32B C27B C26A 117.1(6)
C27B C28B H28B 120.0
C27B C28B C29B 120.0
C29B C28B H28B 120.0
C28B C29B H29B 120.0
C28B C29B C30B 120.0
C30B C29B H29B 120.0
C29B C30B H30B 120.0
C31B C30B C29B 120.0
C31B C30B H30B 120.0
C30B C31B H31B 120.0
C32B C31B C30B 120.0
C32B C31B H31B 120.0
C27B C32B H32B 120.0
C31B C32B C27B 120.0
C31B C32B H32B 120.0
C25B C20B C19A 119.0(11)
C25B C20B C21B 120.0
C21B C20B C19A 121.0(11)
C20B C25B H25B 120.0
C24B C25B C20B 120.0
C24B C25B H25B 120.0
C25B C24B H24B 120.0
C25B C24B C23B 120.0
C23B C24B H24B 120.0
C24B C23B H23B 120.0
C24B C23B C22B 120.0
C22B C23B H23B 120.0
C23B C22B H22B 120.0
C23B C22B C21B 120.0
C21B C22B H22B 120.0
C20B C21B H21B 120.0
C22B C21B C20B 120.0
C22B C21B H21B 120.0
C1J C1E C19 116.9(3)
C1J C1E C1F 120.0
C1F C1E C19 123.1(3)
C1E C1J H1J 120.0
C1E C1J C1I 120.0
C1I C1J H1J 120.0
C1J C1I H1I 120.0
C1H C1I C1J 120.0
C1H C1I H1I 120.0
C1I C1H H1H 120.0
C1I C1H C1G 120.0
C1G C1H H1H 120.0
C1H C1G H1G 120.0
C1H C1G C1F 120.0
C1F C1G H1G 120.0
C1E C1F H1F 120.0
C1G C1F C1E 120.0
C1G C1F H1F 120.0

loop_
_geom_bond_atom_site_label_1
_geom_bond_atom_site_label_2
_geom_bond_distance
O2A O1A 1.4876(16)
O2A C26A 1.413(2)
O2 O1 1.4906(16)
O2 C26 1.420(2)
O1A C19A 1.413(2)
O1 C19 1.413(2)
N3 C26 1.464(2)
N3 C33 1.285(2)
N2A C8A 1.283(2)
N2A C19A 1.462(2)
N4 C44 1.284(2)
N4 C33 1.440(2)
N1 C7 1.283(2)
N1 C8 1.442(2)
N2 C19 1.463(2)
N2 C8 1.285(2)
N3A C26A 1.464(2)
N3A C33A 1.285(2)
C44A N4A 1.285(2)
C44A C26A 1.540(2)
C44A C45A 1.466(3)
N4A C33A 1.441(2)
N1A C8A 1.444(2)
N1A C7A 1.285(2)
C8A C9A 1.461(3)
C44 C45 1.467(2)
C44 C26 1.540(2)
C26A C27A 1.498(4)
C26A C27B 1.566(8)
C45 C50 1.398(3)
C45 C46 1.397(3)
C6 C7 1.469(3)
C6 C5 1.395(3)
C6 C1 1.396(3)
C33A C34A 1.465(2)
C27A C28A 1.3900
C27A C32A 1.3900
C28A H28A 0.9500
C28A C29A 1.3900
C29A H29A 0.9500
C29A C30A 1.3900
C30A H30A 0.9500
C30A C31A 1.3900
C31A H31A 0.9500
C31A C32A 1.3900
C32A H32A 0.9500
C27 C26 1.518(2)
C27 C32 1.388(2)
C27 C28 1.379(3)
C9A C14A 1.386(3)
C9A C10A 1.386(3)
C35 H35 0.9500
C35 C36 1.378(3)
C35 C34 1.385(3)
C34A C35A 1.382(3)
C34A C39A 1.398(3)
C7A C6A 1.463(3)
C7A C19A 1.540(3)
C45A C50A 1.395(3)
C45A C46A 1.396(3)
C40A C37A 1.531(3)
C40A C43A 1.538(3)
C40A C42A 1.532(3)
C40A C41A 1.529(3)
C7 C19 1.537(2)
C9 C8 1.463(3)
C9 C14 1.388(3)
C9 C10 1.388(3)
C19 C20 1.545(12)
C19 C1E 1.518(4)
C35A H35A 0.9500
C35A C36A 1.379(3)
C37A C38A 1.389(3)
C37A C36A 1.389(3)
C20 C25 1.3900
C20 C21 1.3900
C25 H25 0.9500
C25 C24 1.3900
C24 H24 0.9500
C24 C23 1.3900
C23 H23 0.9500
C23 C22 1.3900
C22 H22 0.9500
C22 C21 1.3900
C21 H21 0.9500
C37 C36 1.391(3)
C37 C40 1.526(3)
C37 C38 1.388(3)
C13A H13A 0.9500
C13A C12A 1.398(3)
C13A C14A 1.376(3)
C32 H32 0.9500
C32 C31 1.385(3)
C36 H36 0.9500
C6A C5A 1.394(3)
C6A C1A 1.396(3)
C33 C34 1.467(2)
C34 C39 1.385(3)
C15A C12A 1.529(3)
C15A C17A 1.535(3)
C15A C18A 1.528(3)
C15A C16A 1.521(3)
C15A C18B 1.47(3)
C15A C16B 1.46(3)
C15A C17B 1.58(2)
C50 H50 0.9500
C50 C49 1.381(3)
C19A C20A 1.548(5)
C19A C20B 1.462(11)
C12A C11A 1.384(3)
C14A H14A 0.9500
C15 C12 1.528(3)
C15 C17 1.527(3)
C15 C16 1.532(3)
C15 C18 1.514(3)
C15 C1B 1.513(17)
C15 C1C 1.560(15)
C15 C1D 1.599(18)
C39A H39A 0.9500
C39A C38A 1.375(3)
C40 C42 1.528(3)
C40 C43 1.537(3)
C40 C41 1.526(3)
C38A H38A 0.9500
C14 H14 0.9500
C14 C13 1.375(3)
C5A H5A 0.9500
C5A C4A 1.382(3)
C12 C11 1.392(3)
C12 C13 1.393(3)
C50A H50A 0.9500
C50A C49A 1.386(3)
C36A H36A 0.9500
C11 H11 0.9500
C11 C10 1.380(3)
C31 H31 0.9500
C31 C30 1.376(3)
C38 H38 0.9500
C38 C39 1.380(3)
C5 H5 0.9500
C5 C4 1.386(3)
C13 H13 0.9500
C43A H43A 0.9800
C43A H43B 0.9800
C43A H43C 0.9800
C30 H30 0.9500
C30 C29 1.381(3)
C1 H1 0.9500
C1 C2 1.379(3)
C42A H42A 0.9800
C42A H42B 0.9800
C42A H42C 0.9800
C39 H39 0.9500
C20A C25A 1.3900
C20A C21A 1.3900
C25A H25A 0.9500
C25A C24A 1.3900
C24A H24A 0.9500
C24A C23A 1.3900
C23A H23A 0.9500
C23A C22A 1.3900
C22A H22A 0.9500
C22A C21A 1.3900
C21A H21A 0.9500
C28 H28 0.9500
C28 C29 1.385(3)
C1A H1A 0.9500
C1A C2A 1.386(3)
C42 H42D 0.9800
C42 H42E 0.9800
C42 H42F 0.9800
C2 H2 0.9500
C2 C3 1.379(3)
C48A H48A 0.9500
C48A C49A 1.383(3)
C48A C47A 1.384(3)
C10 H10 0.9500
C46A H46A 0.9500
C46A C47A 1.380(3)
C49A H49A 0.9500
C29 H29 0.9500
C10A H10A 0.9500
C10A C11A 1.380(3)
C43 H43D 0.9800
C43 H43E 0.9800
C43 H43F 0.9800
C4 H4 0.9500
C4 C3 1.383(3)
C2A H2A 0.9500
C2A C3A 1.378(3)
C11A H11A 0.9500
C4A H4A 0.9500
C4A C3A 1.378(3)
C46 H46 0.9500
C46 C47 1.378(3)
C3A H3A 0.9500
C48 H48 0.9500
C48 C47 1.384(3)
C48 C49 1.379(3)
C41A H41A 0.9800
C41A H41B 0.9800
C41A H41C 0.9800
C47 H47 0.9500
C49 H49 0.9500
C3 H3 0.9500
C47A H47A 0.9500
C41 H41D 0.9800
C41 H41E 0.9800
C41 H41F 0.9800
C17A H17A 0.9800
C17A H17B 0.9800
C17A H17C 0.9800
C17 H17G 0.9800
C17 H17H 0.9800
C17 H17I 0.9800
C16 H16G 0.9800
C16 H16H 0.9800
C16 H16I 0.9800
C18A H18A 0.9800
C18A H18B 0.9800
C18A H18C 0.9800
C18 H18G 0.9800
C18 H18H 0.9800
C18 H18I 0.9800
C16A H16A 0.9800
C16A H16B 0.9800
C16A H16C 0.9800
C1B H1BA 0.9800
C1B H1BB 0.9800
C1B H1BC 0.9800
C1C H1CA 0.9800
C1C H1CB 0.9800
C1C H1CC 0.9800
C1D H1DA 0.9800
C1D H1DB 0.9800
C1D H1DC 0.9800
C18B H18D 0.9800
C18B H18E 0.9800
C18B H18F 0.9800
C16B H16D 0.9800
C16B H16E 0.9800
C16B H16F 0.9800
C17B H17D 0.9800
C17B H17E 0.9800
C17B H17F 0.9800
C27B C28B 1.3900
C27B C32B 1.3900
C28B H28B 0.9500
C28B C29B 1.3900
C29B H29B 0.9500
C29B C30B 1.3900
C30B H30B 0.9500
C30B C31B 1.3900
C31B H31B 0.9500
C31B C32B 1.3900
C32B H32B 0.9500
C20B C25B 1.3900
C20B C21B 1.3900
C25B H25B 0.9500
C25B C24B 1.3900
C24B H24B 0.9500
C24B C23B 1.3900
C23B H23B 0.9500
C23B C22B 1.3900
C22B H22B 0.9500
C22B C21B 1.3900
C21B H21B 0.9500
C1E C1J 1.3900
C1E C1F 1.3900
C1J H1J 0.9500
C1J C1I 1.3900
C1I H1I 0.9500
C1I C1H 1.3900
C1H H1H 0.9500
C1H C1G 1.3900
C1G H1G 0.9500
C1G C1F 1.3900
C1F H1F 0.9500
